data_4028021
loop_
_publ_author_name
'Jian Chen'
'Zhi-Cong Geng'
'Ning Li'
'Xiao-Fei Huang'
'Feng-Feng Pan'
'Xing-Wang Wang'

_publ_section_title
;
 Organocatalytic Asymmetric Michael Addition of Aliphatic Aldehydes to
 Indolylnitroalkenes: Access to Contiguous Stereogenic Tryptamine
 Precursors
;
_journal_name_full 'Journal of Organic Chemistry'
_journal_page_first 2362
_journal_page_last 2372
_journal_paper_doi 10.1021/jo3024945
_journal_volume 78
_journal_year 2013
_chemical_formula_sum 'C25 H29 Br N2 O5 S'
_chemical_formula_weight 549.47
_chemical_name_systematic
; 
 ? 
;
_space_group_IT_number 2
_symmetry_cell_setting triclinic
_symmetry_space_group_name_Hall '-P 1'
_symmetry_space_group_name_H-M 'P -1'
_atom_sites_solution_hydrogens geom
_atom_sites_solution_primary direct
_atom_sites_solution_secondary difmap
_audit_creation_method SHELXL-97
_cell_angle_alpha 70.573(2)
_cell_angle_beta 80.100(2)
_cell_angle_gamma 81.923(2)
_cell_formula_units_Z 2
_cell_length_a 8.5291(11)
_cell_length_b 12.2811(15)
_cell_length_c 13.3324(16)
_cell_measurement_reflns_used 6124
_cell_measurement_temperature 133(2)
_cell_measurement_theta_max 30.44
_cell_measurement_theta_min 2.43
_cell_volume 1292.2(3)
_computing_cell_refinement 'Bruker SAINT'
_computing_data_collection 'Bruker APEX2'
_computing_data_reduction 'Bruker SAINT'
_computing_molecular_graphics 'Bruker SHELXTL'
_computing_publication_material 'Bruker SHELXTL'
_computing_structure_refinement 'SHELXL-97 (Sheldrick, 2008)'
_computing_structure_solution 'SHELXS-97 (Sheldrick, 2008)'
_diffrn_ambient_temperature 133(2)
_diffrn_measured_fraction_theta_full 0.993
_diffrn_measured_fraction_theta_max 0.993
_diffrn_measurement_device_type 'Bruker APEX-II CCD'
_diffrn_measurement_method '\f and \w scans'
_diffrn_radiation_monochromator graphite
_diffrn_radiation_source 'fine-focus sealed tube'
_diffrn_radiation_type MoK\a
_diffrn_radiation_wavelength 0.71073
_diffrn_reflns_av_R_equivalents 0.0244
_diffrn_reflns_av_sigmaI/netI 0.0415
_diffrn_reflns_limit_h_max 9
_diffrn_reflns_limit_h_min -10
_diffrn_reflns_limit_k_max 14
_diffrn_reflns_limit_k_min -15
_diffrn_reflns_limit_l_max 16
_diffrn_reflns_limit_l_min -16
_diffrn_reflns_number 8952
_diffrn_reflns_theta_full 26.00
_diffrn_reflns_theta_max 26.00
_diffrn_reflns_theta_min 1.99
_exptl_absorpt_coefficient_mu 1.709
_exptl_absorpt_correction_T_max 0.7599
_exptl_absorpt_correction_T_min 0.6747
_exptl_absorpt_correction_type multi-scan
_exptl_absorpt_process_details sadabs
_exptl_crystal_colour colourless
_exptl_crystal_density_diffrn 1.412
_exptl_crystal_description block
_exptl_crystal_F_000 568
_exptl_crystal_size_max 0.25
_exptl_crystal_size_mid 0.22
_exptl_crystal_size_min 0.17
_refine_diff_density_max 0.702
_refine_diff_density_min -0.864
_refine_diff_density_rms 0.107
_refine_ls_extinction_method none
_refine_ls_goodness_of_fit_ref 1.071
_refine_ls_hydrogen_treatment constr
_refine_ls_matrix_type full
_refine_ls_number_parameters 433
_refine_ls_number_reflns 5047
_refine_ls_number_restraints 398
_refine_ls_restrained_S_all 1.052
_refine_ls_R_factor_all 0.0739
_refine_ls_R_factor_gt 0.0696
_refine_ls_shift/su_max 0.003
_refine_ls_shift/su_mean 0.000
_refine_ls_structure_factor_coef Fsqd
_refine_ls_weighting_details 'calc w=1/[\s^2^(Fo^2^)+(0.0462P)^2^+12.6376P] where P=(Fo^2^+2Fc^2^)/3'
_refine_ls_weighting_scheme calc
_refine_ls_wR_factor_gt 0.1919
_refine_ls_wR_factor_ref 0.1940
_reflns_number_gt 4626
_reflns_number_total 5047
_reflns_threshold_expression >2sigma(I)
_cod_data_source_file jo3024945_si_001.cif
_cod_data_source_block mo_dm12236_0m
_cod_database_code 4028021

loop_
_symmetry_equiv_pos_as_xyz
'x, y, z'
'-x, -y, -z'

loop_
_atom_site_label
_atom_site_type_symbol
_atom_site_fract_x
_atom_site_fract_y
_atom_site_fract_z
_atom_site_U_iso_or_equiv
_atom_site_adp_type
_atom_site_occupancy
_atom_site_symmetry_multiplicity
_atom_site_calc_flag
_atom_site_refinement_flags
_atom_site_disorder_assembly
_atom_site_disorder_group
Br1 Br 0.29043(8) 1.30658(5) 0.80483(6) 0.0343(2) Uani 1 1 d . A .
S1 S 0.80175(15) 0.91449(12) 0.83146(11) 0.0220(3) Uani 1 1 d . . .
O1 O 0.8251(5) 1.0281(3) 0.8299(3) 0.0270(9) Uani 1 1 d . . .
O2 O 0.9033(5) 0.8163(4) 0.8814(4) 0.0306(9) Uani 1 1 d . . .
N1 N 0.6189(5) 0.8872(4) 0.8963(4) 0.0197(9) Uani 1 1 d . A .
C1 C 0.5679(7) 0.7755(5) 0.9231(5) 0.0246(11) Uani 1 1 d . A .
H1A H 0.6364 0.7058 0.9330 0.029 Uiso 1 1 calc R . .
C2 C 0.4069(7) 0.7826(5) 0.9325(5) 0.0267(12) Uani 1 1 d . . .
C3 C 0.3485(6) 0.9041(5) 0.9081(5) 0.0231(11) Uani 1 1 d . A .
C4 C 0.1961(6) 0.9622(5) 0.9070(5) 0.0249(12) Uani 1 1 d . . .
H4A H 0.1043 0.9201 0.9267 0.030 Uiso 1 1 calc R A .
C5 C 0.1799(6) 1.0813(5) 0.8770(4) 0.0232(11) Uani 1 1 d . A .
H5A H 0.0767 1.1221 0.8748 0.028 Uiso 1 1 calc R . .
C6 C 0.3163(7) 1.1420(5) 0.8497(5) 0.0237(11) Uani 1 1 d . . .
C7 C 0.4712(6) 1.0871(5) 0.8529(4) 0.0201(10) Uani 1 1 d . A .
H7A H 0.5626 1.1293 0.8361 0.024 Uiso 1 1 calc R . .
C8 C 0.4830(6) 0.9680(4) 0.8819(4) 0.0184(10) Uani 1 1 d . . .
C9 C 0.7899(7) 0.9176(6) 0.7002(5) 0.0306(13) Uani 1 1 d . . .
C10 C 0.7713(14) 1.0201(8) 0.6228(6) 0.067(3) Uani 1 1 d . . .
H10A H 0.7713 1.0909 0.6372 0.081 Uiso 1 1 calc R . .
C11 C 0.7517(17) 1.0198(11) 0.5194(8) 0.096(4) Uani 1 1 d . . .
H11A H 0.7335 1.0914 0.4648 0.115 Uiso 1 1 calc R . .
C12 C 0.7586(17) 0.9193(14) 0.4972(9) 0.100(3) Uani 1 1 d U . .
C13 C 0.7787(13) 0.8157(11) 0.5773(8) 0.073(3) Uani 1 1 d . . .
H13A H 0.7810 0.7450 0.5625 0.087 Uiso 1 1 calc R . .
C14 C 0.7958(11) 0.8135(7) 0.6804(6) 0.053(2) Uani 1 1 d . . .
H14A H 0.8113 0.7419 0.7356 0.063 Uiso 1 1 calc R . .
C15 C 0.7439(17) 0.9237(13) 0.3842(9) 0.104(3) Uani 1 1 d U . .
H15A H 0.7293 1.0047 0.3390 0.156 Uiso 1 1 calc R . .
H15B H 0.6517 0.8835 0.3858 0.156 Uiso 1 1 calc R . .
H15C H 0.8412 0.8858 0.3548 0.156 Uiso 1 1 calc R . .
C16 C 0.3119(19) 0.6754(13) 0.9682(12) 0.024(2) Uani 0.50 1 d PU A 1
H16A H 0.3888 0.6049 0.9892 0.029 Uiso 0.50 1 calc PR A 1
C17 C 0.2480(14) 0.6767(10) 0.8676(10) 0.028(2) Uani 0.50 1 d PU A 1
H17A H 0.1765 0.7482 0.8423 0.034 Uiso 0.50 1 calc PR A 1
H17B H 0.1853 0.6093 0.8846 0.034 Uiso 0.50 1 calc PR A 1
C18 C 0.1697(15) 0.6620(10) 1.0569(9) 0.0269(18) Uani 0.50 1 d PDU A 1
H18A H 0.0791 0.7157 1.0246 0.032 Uiso 0.50 1 calc PR A 1
C19 C 0.1153(19) 0.5428(14) 1.0970(12) 0.028(2) Uani 0.50 1 d PU A 1
H19A H 0.0113 0.5327 1.1361 0.034 Uiso 0.50 1 calc PR A 1
O5 O 0.1961(14) 0.4567(8) 1.0827(9) 0.039(2) Uani 0.50 1 d PU A 1
C20 C 0.1941(19) 0.6942(11) 1.1524(8) 0.038(2) Uani 0.50 1 d PDU A 1
H20A H 0.2996 0.7256 1.1363 0.046 Uiso 0.50 1 calc PR A 1
H20B H 0.1124 0.7582 1.1587 0.046 Uiso 0.50 1 calc PR A 1
C21 C 0.1877(18) 0.6038(10) 1.2591(9) 0.037(2) Uani 0.50 1 d PDU A 1
H21A H 0.2784 0.5435 1.2613 0.045 Uiso 0.50 1 calc PR A 1
H21D H 0.0861 0.5668 1.2786 0.045 Uiso 0.50 1 calc PR A 1
C22 C 0.1993(18) 0.6735(11) 1.3317(8) 0.038(3) Uani 0.50 1 d PDU A 1
H22A H 0.1274 0.7459 1.3128 0.045 Uiso 0.50 1 calc PR A 1
H22B H 0.3100 0.6949 1.3214 0.045 Uiso 0.50 1 calc PR A 1
C23 C 0.1527(18) 0.6029(11) 1.4495(8) 0.039(2) Uani 0.50 1 d PDU A 1
H23C H 0.0434 0.5795 1.4587 0.047 Uiso 0.50 1 calc PR A 1
H23D H 0.2265 0.5315 1.4682 0.047 Uiso 0.50 1 calc PR A 1
C24 C 0.1581(19) 0.6704(12) 1.5254(9) 0.044(3) Uani 0.50 1 d PDU A 1
H24A H 0.0915 0.7449 1.5031 0.053 Uiso 0.50 1 calc PR A 1
H24B H 0.2694 0.6880 1.5209 0.053 Uiso 0.50 1 calc PR A 1
C25 C 0.098(2) 0.6027(15) 1.6422(10) 0.057(4) Uani 0.50 1 d PDU A 1
H25A H 0.1041 0.6488 1.6887 0.085 Uiso 0.50 1 calc PR A 1
H25B H 0.1642 0.5293 1.6649 0.085 Uiso 0.50 1 calc PR A 1
H25C H -0.0134 0.5871 1.6474 0.085 Uiso 0.50 1 calc PR A 1
N2 N 0.388(3) 0.6717(16) 0.7794(13) 0.041(3) Uani 0.50 1 d PU A 1
O3 O 0.3924(16) 0.7586(13) 0.6973(10) 0.051(3) Uani 0.50 1 d PU A 1
O4 O 0.4835(14) 0.5947(10) 0.7928(9) 0.060(3) Uani 0.50 1 d PU A 1
C16' C 0.304(2) 0.6902(14) 0.9368(12) 0.026(2) Uani 0.50 1 d PU A 2
H16B H 0.2002 0.7300 0.9124 0.031 Uiso 0.50 1 calc PR A 2
C17' C 0.3744(17) 0.6150(11) 0.8658(11) 0.035(2) Uani 0.50 1 d PU A 2
H17C H 0.4813 0.5786 0.8840 0.042 Uiso 0.50 1 calc PR A 2
H17D H 0.3046 0.5526 0.8779 0.042 Uiso 0.50 1 calc PR A 2
C18' C 0.2675(14) 0.6114(10) 1.0537(9) 0.0260(18) Uani 0.50 1 d PDU A 2
H18B H 0.3595 0.5510 1.0696 0.031 Uiso 0.50 1 calc PR A 2
C19' C 0.119(2) 0.5499(15) 1.0622(12) 0.030(3) Uani 0.50 1 d PU A 2
H19B H 0.0191 0.5953 1.0609 0.036 Uiso 0.50 1 calc PR A 2
O5' O 0.1173(15) 0.4522(9) 1.0702(10) 0.044(3) Uani 0.50 1 d PU A 2
C20' C 0.2477(17) 0.6776(10) 1.1343(8) 0.033(2) Uani 0.50 1 d PDU A 2
H20C H 0.3188 0.7413 1.1068 0.039 Uiso 0.50 1 calc PR A 2
H20D H 0.1362 0.7127 1.1413 0.039 Uiso 0.50 1 calc PR A 2
C21' C 0.286(2) 0.6026(11) 1.2422(9) 0.043(2) Uani 0.50 1 d PDU A 2
H21B H 0.3966 0.5684 1.2301 0.052 Uiso 0.50 1 calc PR A 2
H21C H 0.2170 0.5377 1.2632 0.052 Uiso 0.50 1 calc PR A 2
C22' C 0.2761(19) 0.6378(12) 1.3426(10) 0.043(2) Uani 0.50 1 d PDU A 2
H22C H 0.1631 0.6455 1.3745 0.051 Uiso 0.50 1 calc PR A 2
H22D H 0.3192 0.7140 1.3229 0.051 Uiso 0.50 1 calc PR A 2
C23' C 0.372(2) 0.5475(15) 1.4252(11) 0.071(4) Uani 0.50 1 d PDU A 2
H23A H 0.4826 0.5363 1.3911 0.085 Uiso 0.50 1 calc PR A 2
H23B H 0.3242 0.4725 1.4472 0.085 Uiso 0.50 1 calc PR A 2
C24' C 0.375(2) 0.5818(19) 1.5255(13) 0.071(4) Uani 0.50 1 d PDU A 2
H24C H 0.4367 0.5199 1.5762 0.085 Uiso 0.50 1 calc PR A 2
H24D H 0.4287 0.6539 1.5048 0.085 Uiso 0.50 1 calc PR A 2
C25' C 0.206(2) 0.6006(19) 1.5807(14) 0.073(4) Uani 0.50 1 d PDU A 2
H25D H 0.2034 0.5672 1.6587 0.109 Uiso 0.50 1 calc PR A 2
H25E H 0.1320 0.5627 1.5568 0.109 Uiso 0.50 1 calc PR A 2
H25F H 0.1727 0.6838 1.5621 0.109 Uiso 0.50 1 calc PR A 2
N2' N 0.387(3) 0.6903(18) 0.7502(14) 0.045(3) Uani 0.50 1 d PU A 2
O3' O 0.306(2) 0.7739(13) 0.7183(12) 0.064(3) Uani 0.50 1 d PU A 2
O4' O 0.4912(17) 0.6493(13) 0.6881(10) 0.070(3) Uani 0.50 1 d PU A 2

loop_
_atom_site_aniso_label
_atom_site_aniso_U_11
_atom_site_aniso_U_22
_atom_site_aniso_U_33
_atom_site_aniso_U_23
_atom_site_aniso_U_13
_atom_site_aniso_U_12
Br1 0.0304(3) 0.0197(3) 0.0490(4) -0.0072(3) -0.0060(3) 0.0021(2)
S1 0.0151(6) 0.0236(7) 0.0281(7) -0.0084(5) -0.0041(5) -0.0025(5)
O1 0.025(2) 0.023(2) 0.034(2) -0.0088(17) -0.0046(17) -0.0063(16)
O2 0.0192(19) 0.028(2) 0.045(3) -0.0096(19) -0.0099(18) -0.0013(16)
N1 0.015(2) 0.020(2) 0.025(2) -0.0080(18) -0.0055(17) -0.0001(17)
C1 0.022(3) 0.021(3) 0.032(3) -0.008(2) -0.008(2) 0.001(2)
C2 0.021(3) 0.025(3) 0.037(3) -0.012(2) -0.004(2) -0.004(2)
C3 0.020(3) 0.026(3) 0.028(3) -0.013(2) -0.007(2) -0.004(2)
C4 0.017(3) 0.030(3) 0.031(3) -0.012(2) -0.004(2) -0.003(2)
C5 0.018(3) 0.028(3) 0.025(3) -0.011(2) -0.005(2) 0.002(2)
C6 0.025(3) 0.021(3) 0.025(3) -0.007(2) -0.006(2) 0.003(2)
C7 0.021(3) 0.022(3) 0.019(3) -0.008(2) -0.003(2) -0.003(2)
C8 0.016(2) 0.022(3) 0.018(2) -0.007(2) -0.0052(19) 0.001(2)
C9 0.026(3) 0.042(3) 0.025(3) -0.016(3) 0.002(2) -0.002(3)
C10 0.110(8) 0.058(5) 0.029(4) -0.015(4) -0.017(4) 0.023(5)
C11 0.146(12) 0.103(9) 0.031(5) -0.025(5) -0.021(6) 0.033(8)
C12 0.111(7) 0.158(9) 0.046(5) -0.059(6) -0.028(5) 0.029(6)
C13 0.082(7) 0.108(8) 0.050(5) -0.054(6) 0.010(5) -0.028(6)
C14 0.069(5) 0.056(5) 0.041(4) -0.028(4) 0.012(4) -0.021(4)
C15 0.113(7) 0.160(9) 0.050(5) -0.057(6) -0.028(5) 0.029(6)
C16 0.023(4) 0.023(4) 0.030(5) -0.012(4) -0.004(4) -0.004(3)
C17 0.030(4) 0.029(4) 0.029(4) -0.013(3) -0.002(4) -0.008(3)
C18 0.028(4) 0.025(3) 0.029(4) -0.011(3) -0.003(3) -0.002(3)
C19 0.026(4) 0.029(4) 0.032(5) -0.012(4) -0.004(5) -0.005(4)
O5 0.036(5) 0.020(4) 0.056(6) -0.007(4) -0.001(5) -0.004(4)
C20 0.039(3) 0.038(3) 0.038(3) -0.0121(18) -0.0049(18) -0.0045(18)
C21 0.031(4) 0.038(4) 0.038(4) -0.006(4) -0.002(4) -0.009(4)
C22 0.038(5) 0.035(5) 0.035(5) -0.008(4) 0.005(5) -0.006(4)
C23 0.045(5) 0.040(5) 0.026(5) -0.008(4) 0.006(4) -0.004(4)
C24 0.051(6) 0.049(6) 0.028(6) -0.008(5) -0.003(5) -0.002(5)
C25 0.060(9) 0.066(9) 0.027(7) 0.000(6) 0.000(6) 0.005(7)
N2 0.041(3) 0.041(3) 0.040(3) -0.0128(19) -0.0054(19) -0.0038(18)
O3 0.051(6) 0.056(6) 0.035(6) -0.004(5) 0.003(5) -0.004(6)
O4 0.060(6) 0.061(6) 0.047(5) -0.021(5) 0.001(5) 0.029(5)
C16' 0.026(3) 0.026(3) 0.026(3) -0.0090(19) -0.0035(18) -0.0036(18)
C17' 0.039(4) 0.035(4) 0.034(4) -0.012(4) -0.007(4) -0.007(4)
C18' 0.024(3) 0.024(3) 0.030(4) -0.010(3) -0.003(3) -0.002(3)
C19' 0.029(3) 0.029(3) 0.031(3) -0.0085(19) -0.0042(19) -0.0029(18)
O5' 0.040(6) 0.027(5) 0.066(6) -0.008(4) -0.019(5) -0.007(5)
C20' 0.033(3) 0.031(3) 0.034(3) -0.0114(17) -0.0021(18) -0.0019(18)
C21' 0.047(5) 0.039(4) 0.044(4) -0.011(4) -0.007(4) -0.009(4)
C22' 0.046(5) 0.043(4) 0.041(4) -0.012(4) -0.004(4) -0.010(4)
C23' 0.072(4) 0.071(4) 0.070(4) -0.021(2) -0.010(2) -0.006(2)
C24' 0.087(8) 0.079(8) 0.055(7) -0.020(6) -0.024(7) -0.016(7)
C25' 0.091(10) 0.073(9) 0.058(9) -0.015(8) -0.029(8) -0.009(8)
N2' 0.050(5) 0.050(5) 0.040(6) -0.019(5) -0.008(5) -0.008(5)
O3' 0.075(8) 0.065(7) 0.048(7) -0.007(6) -0.019(7) -0.003(7)
O4' 0.073(7) 0.085(7) 0.052(6) -0.024(5) -0.003(5) -0.011(6)

loop_
_atom_type_symbol
_atom_type_description
_atom_type_scat_dispersion_real
_atom_type_scat_dispersion_imag
_atom_type_scat_source
C C 0.0033 0.0016 'International Tables Vol C Tables 4.2.6.8 and 6.1.1.4'
H H 0.0000 0.0000 'International Tables Vol C Tables 4.2.6.8 and 6.1.1.4'
O O 0.0106 0.0060 'International Tables Vol C Tables 4.2.6.8 and 6.1.1.4'
S S 0.1246 0.1234 'International Tables Vol C Tables 4.2.6.8 and 6.1.1.4'
Br Br -0.2901 2.4595 'International Tables Vol C Tables 4.2.6.8 and 6.1.1.4'
N N 0.0061 0.0033 'International Tables Vol C Tables 4.2.6.8 and 6.1.1.4'

loop_
_geom_angle_atom_site_label_1
_geom_angle_atom_site_label_2
_geom_angle_atom_site_label_3
_geom_angle
O2 S1 O1 121.2(2)
O2 S1 N1 105.1(2)
O1 S1 N1 106.4(2)
O2 S1 C9 109.6(3)
O1 S1 C9 109.1(3)
N1 S1 C9 104.0(3)
C1 N1 C8 107.9(4)
C1 N1 S1 119.9(4)
C8 N1 S1 124.5(4)
C2 C1 N1 109.7(5)
C2 C1 H1A 125.1
N1 C1 H1A 125.1
C1 C2 C3 107.8(5)
C1 C2 C16' 127.6(8)
C3 C2 C16' 122.7(8)
C1 C2 C16 123.0(8)
C3 C2 C16 129.2(7)
C16' C2 C16 15.4(7)
C4 C3 C8 119.4(5)
C4 C3 C2 133.3(5)
C8 C3 C2 107.3(5)
C5 C4 C3 119.3(5)
C5 C4 H4A 120.3
C3 C4 H4A 120.3
C4 C5 C6 119.7(5)
C4 C5 H5A 120.2
C6 C5 H5A 120.2
C7 C6 C5 123.0(5)
C7 C6 Br1 118.3(4)
C5 C6 Br1 118.7(4)
C8 C7 C6 115.8(5)
C8 C7 H7A 122.1
C6 C7 H7A 122.1
C7 C8 C3 122.8(5)
C7 C8 N1 130.0(5)
C3 C8 N1 107.1(4)
C10 C9 C14 121.9(7)
C10 C9 S1 119.6(6)
C14 C9 S1 118.5(6)
C9 C10 C11 118.3(9)
C9 C10 H10A 120.8
C11 C10 H10A 120.8
C12 C11 C10 121.1(11)
C12 C11 H11A 119.4
C10 C11 H11A 119.4
C11 C12 C13 119.4(9)
C11 C12 C15 119.1(13)
C13 C12 C15 121.5(12)
C12 C13 C14 120.6(10)
C12 C13 H13A 119.7
C14 C13 H13A 119.7
C9 C14 C13 118.6(9)
C9 C14 H14A 120.7
C13 C14 H14A 120.7
C12 C15 H15A 109.5
C12 C15 H15B 109.5
H15A C15 H15B 109.5
C12 C15 H15C 109.5
H15A C15 H15C 109.5
H15B C15 H15C 109.5
C17 C16 C18 106.7(11)
C17 C16 C2 105.2(10)
C18 C16 C2 120.7(11)
C17 C16 H16A 107.9
C18 C16 H16A 107.9
C2 C16 H16A 107.9
C16 C17 N2 109.7(12)
C16 C17 H17A 109.7
N2 C17 H17A 109.7
C16 C17 H17B 109.7
N2 C17 H17B 109.7
H17A C17 H17B 108.2
C19 C18 C20 108.0(10)
C19 C18 C16 112.8(11)
C20 C18 C16 115.2(11)
C19 C18 H18A 106.8
C20 C18 H18A 106.8
C16 C18 H18A 106.8
O5 C19 C18 124.4(14)
O5 C19 H19A 117.8
C18 C19 H19A 117.8
C21 C20 C18 118.9(11)
C21 C20 H20A 107.6
C18 C20 H20A 107.6
C21 C20 H20B 107.6
C18 C20 H20B 107.6
H20A C20 H20B 107.0
C20 C21 C22 101.9(9)
C20 C21 H21A 111.4
C22 C21 H21A 111.4
C20 C21 H21D 111.4
C22 C21 H21D 111.4
H21A C21 H21D 109.3
C21 C22 C23 110.3(9)
C21 C22 H22A 109.6
C23 C22 H22A 109.6
C21 C22 H22B 109.6
C23 C22 H22B 109.6
H22A C22 H22B 108.1
C24 C23 C22 112.3(9)
C24 C23 H23C 109.1
C22 C23 H23C 109.1
C24 C23 H23D 109.1
C22 C23 H23D 109.1
H23C C23 H23D 107.9
C23 C24 C25 111.9(11)
C23 C24 H24A 109.2
C25 C24 H24A 109.2
C23 C24 H24B 109.2
C25 C24 H24B 109.2
H24A C24 H24B 107.9
C24 C25 H25A 109.5
C24 C25 H25B 109.5
H25A C25 H25B 109.5
C24 C25 H25C 109.5
H25A C25 H25C 109.5
H25B C25 H25C 109.5
O4 N2 O3 124.0(18)
O4 N2 C17 120.6(14)
O3 N2 C17 115.4(16)
C2 C16' C17' 115.0(12)
C2 C16' C18' 109.6(11)
C17' C16' C18' 109.1(12)
C2 C16' H16B 107.6
C17' C16' H16B 107.6
C18' C16' H16B 107.6
N2' C17' C16' 108.7(13)
N2' C17' H17C 109.9
C16' C17' H17C 109.9
N2' C17' H17D 109.9
C16' C17' H17D 109.9
H17C C17' H17D 108.3
C20' C18' C19' 112.1(11)
C20' C18' C16' 112.6(10)
C19' C18' C16' 108.1(11)
C20' C18' H18B 108.0
C19' C18' H18B 108.0
C16' C18' H18B 108.0
O5' C19' C18' 126.1(16)
O5' C19' H19B 117.0
C18' C19' H19B 117.0
C21' C20' C18' 112.8(10)
C21' C20' H20C 109.0
C18' C20' H20C 109.0
C21' C20' H20D 109.0
C18' C20' H20D 109.0
H20C C20' H20D 107.8
C20' C21' C22' 127.5(11)
C20' C21' H21B 105.4
C22' C21' H21B 105.4
C20' C21' H21C 105.4
C22' C21' H21C 105.4
H21B C21' H21C 106.0
C21' C22' C23' 110.8(9)
C21' C22' H22C 109.5
C23' C22' H22C 109.5
C21' C22' H22D 109.5
C23' C22' H22D 109.5
H22C C22' H22D 108.1
C22' C23' C24' 113.2(13)
C22' C23' H23A 108.9
C24' C23' H23A 108.9
C22' C23' H23B 108.9
C24' C23' H23B 108.9
H23A C23' H23B 107.8
C25' C24' C23' 110.8(11)
C25' C24' H24C 109.5
C23' C24' H24C 109.5
C25' C24' H24D 109.5
C23' C24' H24D 109.5
H24C C24' H24D 108.1
C24' C25' H25D 109.5
C24' C25' H25E 109.5
H25D C25' H25E 109.5
C24' C25' H25F 109.5
H25D C25' H25F 109.5
H25E C25' H25F 109.5
O3' N2' O4' 122.1(19)
O3' N2' C17' 124.2(19)
O4' N2' C17' 113.6(17)

loop_
_geom_bond_atom_site_label_1
_geom_bond_atom_site_label_2
_geom_bond_distance
Br1 C6 1.899(5)
S1 O2 1.420(4)
S1 O1 1.430(4)
S1 N1 1.668(5)
S1 C9 1.758(6)
N1 C1 1.410(7)
N1 C8 1.411(7)
C1 C2 1.350(8)
C1 H1A 0.9500
C2 C3 1.451(8)
C2 C16' 1.510(19)
C2 C16 1.538(16)
C3 C4 1.392(8)
C3 C8 1.410(7)
C4 C5 1.375(8)
C4 H4A 0.9500
C5 C6 1.400(8)
C5 H5A 0.9500
C6 C7 1.397(8)
C7 C8 1.376(7)
C7 H7A 0.9500
C9 C10 1.345(11)
C9 C14 1.381(10)
C10 C11 1.418(12)
C10 H10A 0.9500
C11 C12 1.354(18)
C11 H11A 0.9500
C12 C13 1.373(17)
C12 C15 1.515(13)
C13 C14 1.398(12)
C13 H13A 0.9500
C14 H14A 0.9500
C15 H15A 0.9800
C15 H15B 0.9800
C15 H15C 0.9800
C16 C17 1.526(18)
C16 C18 1.527(19)
C16 H16A 1.0000
C17 N2 1.53(2)
C17 H17A 0.9900
C17 H17B 0.9900
C18 C19 1.493(19)
C18 C20 1.507(9)
C18 H18A 1.0000
C19 O5 1.230(19)
C19 H19A 0.9500
C20 C21 1.482(9)
C20 H20A 0.9900
C20 H20B 0.9900
C21 C22 1.514(9)
C21 H21A 0.9900
C21 H21D 0.9900
C22 C23 1.533(9)
C22 H22A 0.9900
C22 H22B 0.9900
C23 C24 1.516(9)
C23 H23C 0.9900
C23 H23D 0.9900
C24 C25 1.537(9)
C24 H24A 0.9900
C24 H24B 0.9900
C25 H25A 0.9800
C25 H25B 0.9800
C25 H25C 0.9800
N2 O4 1.15(2)
N2 O3 1.25(2)
C16' C17' 1.53(2)
C16' C18' 1.542(18)
C16' H16B 1.0000
C17' N2' 1.51(2)
C17' H17C 0.9900
C17' H17D 0.9900
C18' C20' 1.525(9)
C18' C19' 1.53(2)
C18' H18B 1.0000
C19' O5' 1.17(2)
C19' H19B 0.9500
C20' C21' 1.488(9)
C20' H20C 0.9900
C20' H20D 0.9900
C21' C22' 1.524(9)
C21' H21B 0.9900
C21' H21C 0.9900
C22' C23' 1.532(9)
C22' H22C 0.9900
C22' H22D 0.9900
C23' C24' 1.536(9)
C23' H23A 0.9900
C23' H23B 0.9900
C24' C25' 1.527(10)
C24' H24C 0.9900
C24' H24D 0.9900
C25' H25D 0.9800
C25' H25E 0.9800
C25' H25F 0.9800
N2' O3' 1.15(2)
N2' O4' 1.27(2)

loop_
_geom_torsion_atom_site_label_1
_geom_torsion_atom_site_label_2
_geom_torsion_atom_site_label_3
_geom_torsion_atom_site_label_4
_geom_torsion
O2 S1 N1 C1 -42.3(5)
O1 S1 N1 C1 -172.0(4)
C9 S1 N1 C1 72.9(5)
O2 S1 N1 C8 171.9(4)
O1 S1 N1 C8 42.2(5)
C9 S1 N1 C8 -72.9(5)
C8 N1 C1 C2 -3.8(6)
S1 N1 C1 C2 -154.7(4)
N1 C1 C2 C3 1.7(7)
N1 C1 C2 C16' 165.9(8)
N1 C1 C2 C16 -176.0(8)
C1 C2 C3 C4 -178.6(6)
C16' C2 C3 C4 16.3(12)
C16 C2 C3 C4 -1.1(13)
C1 C2 C3 C8 1.1(7)
C16' C2 C3 C8 -164.1(8)
C16 C2 C3 C8 178.6(8)
C8 C3 C4 C5 2.0(8)
C2 C3 C4 C5 -178.3(6)
C3 C4 C5 C6 -1.0(8)
C4 C5 C6 C7 -1.0(9)
C4 C5 C6 Br1 178.3(4)
C5 C6 C7 C8 1.8(8)
Br1 C6 C7 C8 -177.5(4)
C6 C7 C8 C3 -0.7(8)
C6 C7 C8 N1 -177.6(5)
C4 C3 C8 C7 -1.2(8)
C2 C3 C8 C7 179.1(5)
C4 C3 C8 N1 176.3(5)
C2 C3 C8 N1 -3.4(6)
C1 N1 C8 C7 -178.3(5)
S1 N1 C8 C7 -29.1(8)
C1 N1 C8 C3 4.4(6)
S1 N1 C8 C3 153.6(4)
O2 S1 C9 C10 -147.8(7)
O1 S1 C9 C10 -13.0(8)
N1 S1 C9 C10 100.2(7)
O2 S1 C9 C14 33.9(6)
O1 S1 C9 C14 168.7(6)
N1 S1 C9 C14 -78.1(6)
C14 C9 C10 C11 2.3(15)
S1 C9 C10 C11 -176.0(9)
C9 C10 C11 C12 -3(2)
C10 C11 C12 C13 3(2)
C10 C11 C12 C15 -177.5(12)
C11 C12 C13 C14 -1.5(19)
C15 C12 C13 C14 178.5(11)
C10 C9 C14 C13 -1.3(13)
S1 C9 C14 C13 177.0(7)
C12 C13 C14 C9 0.9(15)
C1 C2 C16 C17 -109.0(10)
C3 C2 C16 C17 73.9(12)
C16' C2 C16 C17 3(4)
C1 C2 C16 C18 130.5(11)
C3 C2 C16 C18 -46.6(15)
C16' C2 C16 C18 -117(5)
C18 C16 C17 N2 -171.6(12)
C2 C16 C17 N2 59.1(14)
C17 C16 C18 C19 72.9(14)
C2 C16 C18 C19 -167.4(11)
C17 C16 C18 C20 -162.4(11)
C2 C16 C18 C20 -42.7(16)
C20 C18 C19 O5 -110.7(16)
C16 C18 C19 O5 18(2)
C19 C18 C20 C21 9.4(18)
C16 C18 C20 C21 -117.7(15)
C18 C20 C21 C22 -174.1(13)
C20 C21 C22 C23 165.7(13)
C21 C22 C23 C24 -178.4(13)
C22 C23 C24 C25 175.2(13)
C16 C17 N2 O4 60(2)
C16 C17 N2 O3 -116.3(18)
C1 C2 C16' C17' -36.1(15)
C3 C2 C16' C17' 126.0(11)
C16 C2 C16' C17' -114(5)
C1 C2 C16' C18' 87.3(13)
C3 C2 C16' C18' -110.6(11)
C16 C2 C16' C18' 9(3)
C2 C16' C17' N2' -64.5(16)
C18' C16' C17' N2' 171.9(13)
C2 C16' C18' C20' 35.1(16)
C17' C16' C18' C20' 161.8(12)
C2 C16' C18' C19' 159.5(12)
C17' C16' C18' C19' -73.7(15)
C20' C18' C19' O5' -129.0(16)
C16' C18' C19' O5' 106.3(17)
C19' C18' C20' C21' 83.8(15)
C16' C18' C20' C21' -154.0(13)
C18' C20' C21' C22' -178.7(14)
C20' C21' C22' C23' -162.7(16)
C21' C22' C23' C24' 176.6(14)
C22' C23' C24' C25' 58(2)
C16' C17' N2' O3' -27(3)
C16' C17' N2' O4' 156.9(16)
